data_7241270
loop_
_publ_author_name
'Bristow, Jonathan'
'Naftalin, Isaac'
'Cliff, Stacey V. A.'
'Yang, Songjie'
'Wallis, John D.'
'Carravetta, Marina'
'Heinmaa, Ivo'
'Stern, Raivo'

_publ_section_title
;
 Modelling of an Aza-Michael Reaction from Crystalline Naphthalene
 Derivatives Containing Peri-Peri Interactions: Very&#x00A0;Long N-C
 Bonds?
;
_journal_name_full CrystEngComm
_journal_paper_doi 10.1039/D0CE01137A
_journal_year 2020
_chemical_formula_moiety 'C17 H16 N2 O2'
_chemical_formula_sum 'C17 H16 N2 O2'
_chemical_formula_weight 280.32
_chemical_melting_point 373-340
_space_group_crystal_system triclinic
_space_group_IT_number 2
_space_group_name_Hall '-P 1'
_space_group_name_H-M_alt 'P -1'
_atom_sites_solution_hydrogens geom
_atom_sites_solution_primary dual
_audit_creation_date 2019-09-26
_audit_creation_method
;
Olex2 1.2
(compiled 2018.05.29 svn.r3508 for OlexSys, GUI svn.r5506)
;
_audit_update_record
;
2020-07-28 deposited with the CCDC.	2020-09-17 downloaded from the CCDC.
;
_cell_angle_alpha 102.971(7)
_cell_angle_beta 101.832(7)
_cell_angle_gamma 113.041(8)
_cell_formula_units_Z 2
_cell_length_a 8.6964(8)
_cell_length_b 9.2214(7)
_cell_length_c 10.4886(8)
_cell_measurement_reflns_used 2531
_cell_measurement_temperature 150.01(10)
_cell_measurement_theta_max 30.3790
_cell_measurement_theta_min 2.5540
_cell_volume 712.90(13)
_computing_cell_refinement 'CrysAlisPro 1.171.39.46 (Rigaku OD, 2018)'
_computing_data_collection 'CrysAlisPro 1.171.39.46 (Rigaku OD, 2018)'
_computing_data_reduction 'CrysAlisPro 1.171.39.46 (Rigaku OD, 2018)'
_computing_molecular_graphics 'Olex2 (Dolomanov et al., 2009)'
_computing_publication_material 'Olex2 (Dolomanov et al., 2009)'
_computing_structure_refinement 'ShelXL (Sheldrick, 2015)'
_computing_structure_solution 'ShelXT (Sheldrick, 2015)'
_diffrn_ambient_environment N~2~
_diffrn_ambient_temperature 150.01(10)
_diffrn_detector 'CCD plate'
_diffrn_detector_area_resol_mean 15.9832
_diffrn_detector_type Sapphire3
_diffrn_measured_fraction_theta_full 0.999
_diffrn_measured_fraction_theta_max 0.998
_diffrn_measurement_details
;
List of Runs (angles in degrees, time in seconds):

  # Type    Start    End  Width  t~exp~   \w     \q     \k     \f   Frames
#--------------------------------------------------------------------------
  1  \w    -87.00  -1.00   1.00    2.50    --  -19.89 -62.00  38.11   86
  2  \w    -86.00   0.00   1.00    2.50    --  -19.89 -64.00-134.56   86
  3  \w      3.00  84.00   1.00    2.50    --   20.05  57.00   0.00   81
  4  \w     10.00  56.00   1.00    2.50    --   20.05  57.00-180.00   46
  5  \w      1.00  53.00   1.00    2.50    --   20.05  65.00 -94.72   52
  6  \w    -44.00  17.00   1.00    2.50    --   20.05 -57.00-180.00   61
  7  \w    -41.00   9.00   1.00    2.50    --   20.05 -19.00-120.00   50
  8  \w      0.00  87.00   1.00    2.50    --   20.05  65.00  76.57   87
;
_diffrn_measurement_device 'four-circle diffractometer'
_diffrn_measurement_device_type 'Xcalibur, Sapphire3, Gemini'
_diffrn_measurement_method '\w scans'
_diffrn_orient_matrix_type 'CrysAlisPro convention (1999,Acta A55,543-557)'
_diffrn_orient_matrix_UB_11 -0.0419341000
_diffrn_orient_matrix_UB_12 -0.0679048000
_diffrn_orient_matrix_UB_13 -0.0635006000
_diffrn_orient_matrix_UB_21 -0.0467113000
_diffrn_orient_matrix_UB_22 0.0401171000
_diffrn_orient_matrix_UB_23 -0.0275926000
_diffrn_orient_matrix_UB_31 0.0696690000
_diffrn_orient_matrix_UB_32 0.0408587000
_diffrn_orient_matrix_UB_33 -0.0244404000
_diffrn_radiation_monochromator graphite
_diffrn_radiation_probe x-ray
_diffrn_radiation_type MoK\a
_diffrn_radiation_wavelength 0.71073
_diffrn_reflns_av_R_equivalents 0.0298
_diffrn_reflns_av_unetI/netI 0.0429
_diffrn_reflns_Laue_measured_fraction_full 0.999
_diffrn_reflns_Laue_measured_fraction_max 0.998
_diffrn_reflns_limit_h_max 11
_diffrn_reflns_limit_h_min -11
_diffrn_reflns_limit_k_max 11
_diffrn_reflns_limit_k_min -12
_diffrn_reflns_limit_l_max 13
_diffrn_reflns_limit_l_min -10
_diffrn_reflns_number 8910
_diffrn_reflns_point_group_measured_fraction_full 0.999
_diffrn_reflns_point_group_measured_fraction_max 0.998
_diffrn_reflns_theta_full 25.242
_diffrn_reflns_theta_max 28.274
_diffrn_reflns_theta_min 2.551
_diffrn_source 'fine-focus sealed X-ray tube'
_diffrn_source_type 'Enhance (Mo) X-ray Source'
_exptl_absorpt_coefficient_mu 0.087
_exptl_absorpt_correction_T_max 1.000
_exptl_absorpt_correction_T_min 0.757
_exptl_absorpt_correction_type gaussian
_exptl_absorpt_process_details
;
CrysAlisPro 1.171.39.46 (Rigaku Oxford Diffraction, 2018)
Numerical absorption correction based on gaussian integration over
			a multifaceted crystal model
Empirical absorption correction using spherical harmonics,
 implemented in SCALE3 ABSPACK scaling algorithm.
;
_exptl_crystal_colour yellow
_exptl_crystal_colour_primary yellow
_exptl_crystal_density_diffrn 1.306
_exptl_crystal_description block
_exptl_crystal_F_000 296
_exptl_crystal_recrystallization_method 'Slow evaporation from a diethyl ether solution.'
_exptl_crystal_size_max 0.475
_exptl_crystal_size_mid 0.406
_exptl_crystal_size_min 0.286
_refine_diff_density_max 0.266
_refine_diff_density_min -0.222
_refine_diff_density_rms 0.044
_refine_ls_extinction_method none
_refine_ls_goodness_of_fit_ref 1.044
_refine_ls_hydrogen_treatment constr
_refine_ls_matrix_type full
_refine_ls_number_parameters 193
_refine_ls_number_reflns 3523
_refine_ls_number_restraints 0
_refine_ls_restrained_S_all 1.044
_refine_ls_R_factor_all 0.0656
_refine_ls_R_factor_gt 0.0472
_refine_ls_shift/su_max 0.000
_refine_ls_shift/su_mean 0.000
_refine_ls_structure_factor_coef Fsqd
_refine_ls_weighting_details 'w=1/[\s^2^(Fo^2^)+(0.0428P)^2^+0.1525P] where P=(Fo^2^+2Fc^2^)/3'
_refine_ls_weighting_scheme calc
_refine_ls_wR_factor_gt 0.1024
_refine_ls_wR_factor_ref 0.1135
_reflns_Friedel_coverage 0.000
_reflns_number_gt 2719
_reflns_number_total 3523
_reflns_threshold_expression 'I > 2\s(I)'
_cod_data_source_file d0ce01137a2.cif
_cod_data_source_block jb423absbeam
_cod_original_cell_volume 712.90(11)
_cod_database_code 7241270
_shelx_shelxl_version_number 2016/6
_chemical_oxdiff_formula 'C17 H16 O2 N2'
_chemical_oxdiff_usercomment 'Yellow Block'
_shelx_space_group_comment
;
The symmetry employed for this shelxl refinement is uniquely defined
by the following loop, which should always be used as a source of
symmetry information in preference to the above space-group names.
They are only intended as comments.
;
_reflns_odcompleteness_completeness 99.80
_reflns_odcompleteness_iscentric 1
_reflns_odcompleteness_theta 28.22
_olex2_refinement_description
;
1. Fixed Uiso
 At 1.2 times of:
  All C(H) groups
 At 1.5 times of:
  All C(H,H,H) groups
2.a Aromatic/amide H refined with riding coordinates:
 C2(H2), C3(H3), C4(H4), C6(H6), C7(H7), C8(H8), C13(H13)
2.b Idealised Me refined as rotating group:
 C11(H11A,H11B,H11C), C12(H12A,H12B,H12C), C17(H17A,H17B,H17C)
;
_olex2_submission_special_instructions 'No special instructions were received'
_oxdiff_exptl_absorpt_empirical_details
;
Empirical correction (ABSPACK) includes:
- Absorption correction using spherical harmonics
- Frame scaling
;
_oxdiff_exptl_absorpt_empirical_full_max 1.061
_oxdiff_exptl_absorpt_empirical_full_min 0.934

loop_
_space_group_symop_operation_xyz
'x, y, z'
'-x, -y, -z'

loop_
_atom_site_label
_atom_site_type_symbol
_atom_site_fract_x
_atom_site_fract_y
_atom_site_fract_z
_atom_site_U_iso_or_equiv
_atom_site_adp_type
_atom_site_occupancy
_atom_site_site_symmetry_order
_atom_site_calc_flag
_atom_site_refinement_flags_posn
_atom_site_refinement_flags_adp
_atom_site_refinement_flags_occupancy
_atom_site_disorder_assembly
_atom_site_disorder_group
O1 O -0.24112(13) 0.23208(13) 0.02615(11) 0.0369(3) Uani 1 1 d . . . . .
O2 O -0.05826(13) 0.14764(12) 0.13419(10) 0.0292(2) Uani 1 1 d . . . . .
N1 N 0.45886(15) 0.53890(14) 0.26254(11) 0.0234(3) Uani 1 1 d . . . . .
N2 N -0.04716(17) 0.66686(16) 0.15325(14) 0.0364(3) Uani 1 1 d . . . . .
C1 C 0.55707(17) 0.67175(16) 0.39203(13) 0.0218(3) Uani 1 1 d . . . . .
C2 C 0.73888(18) 0.75332(18) 0.44243(15) 0.0288(3) Uani 1 1 d . . . . .
H2 H 0.803156 0.718685 0.393214 0.035 Uiso 1 1 calc R . . . .
C3 C 0.82846(19) 0.88915(19) 0.56826(16) 0.0339(4) Uani 1 1 d . . . . .
H3 H 0.951317 0.941050 0.602627 0.041 Uiso 1 1 calc R . . . .
C4 C 0.73769(19) 0.94493(18) 0.63965(15) 0.0316(4) Uani 1 1 d . . . . .
H4 H 0.798946 1.036786 0.720973 0.038 Uiso 1 1 calc R . . . .
C5 C 0.55035(19) 0.86471(17) 0.59165(14) 0.0257(3) Uani 1 1 d . . . . .
C6 C 0.4537(2) 0.92213(18) 0.66417(15) 0.0311(3) Uani 1 1 d . . . . .
H6 H 0.513598 1.014827 0.744926 0.037 Uiso 1 1 calc R . . . .
C7 C 0.2735(2) 0.84313(19) 0.61704(15) 0.0324(3) Uani 1 1 d . . . . .
H7 H 0.211335 0.884741 0.663608 0.039 Uiso 1 1 calc R . . . .
C8 C 0.18135(19) 0.69882(18) 0.49813(15) 0.0277(3) Uani 1 1 d . . . . .
H8 H 0.058406 0.645220 0.467933 0.033 Uiso 1 1 calc R . . . .
C9 C 0.26902(17) 0.63513(16) 0.42545(13) 0.0216(3) Uani 1 1 d . . . . .
C10 C 0.45825(17) 0.72172(16) 0.46830(13) 0.0212(3) Uani 1 1 d . . . . .
C11 C 0.5374(2) 0.42917(19) 0.22354(17) 0.0346(4) Uani 1 1 d . . . . .
H11A H 0.635345 0.485971 0.194486 0.052 Uiso 1 1 calc GR . . . .
H11B H 0.450468 0.329266 0.148891 0.052 Uiso 1 1 calc GR . . . .
H11C H 0.578095 0.400055 0.301588 0.052 Uiso 1 1 calc GR . . . .
C12 C 0.4120(2) 0.59985(19) 0.15047(15) 0.0312(3) Uani 1 1 d . . . . .
H12A H 0.357914 0.669363 0.177471 0.047 Uiso 1 1 calc GR . . . .
H12B H 0.330600 0.506324 0.068703 0.047 Uiso 1 1 calc GR . . . .
H12C H 0.516800 0.663832 0.131755 0.047 Uiso 1 1 calc GR . . . .
C13 C 0.16377(17) 0.47063(17) 0.31412(14) 0.0224(3) Uani 1 1 d . . . . .
H13 H 0.196775 0.386739 0.317786 0.027 Uiso 1 1 calc R . . . .
C14 C 0.02271(17) 0.43474(17) 0.20749(14) 0.0234(3) Uani 1 1 d . . . . .
C15 C -0.01583(17) 0.56486(17) 0.17870(14) 0.0266(3) Uani 1 1 d . . . . .
C16 C -0.10636(18) 0.26336(18) 0.11141(14) 0.0253(3) Uani 1 1 d . . . . .
C17 C -0.1847(2) -0.02357(18) 0.04995(17) 0.0355(4) Uani 1 1 d . . . . .
H17A H -0.194175 -0.038941 -0.045465 0.053 Uiso 1 1 calc GR . . . .
H17B H -0.297997 -0.046619 0.060694 0.053 Uiso 1 1 calc GR . . . .
H17C H -0.145588 -0.098605 0.078784 0.053 Uiso 1 1 calc GR . . . .

loop_
_atom_site_aniso_label
_atom_site_aniso_U_11
_atom_site_aniso_U_22
_atom_site_aniso_U_33
_atom_site_aniso_U_23
_atom_site_aniso_U_13
_atom_site_aniso_U_12
O1 0.0307(6) 0.0280(6) 0.0355(6) 0.0087(5) -0.0064(5) 0.0073(5)
O2 0.0325(6) 0.0196(5) 0.0282(5) 0.0040(4) 0.0028(4) 0.0108(4)
N1 0.0262(6) 0.0218(6) 0.0196(5) 0.0058(5) 0.0055(5) 0.0102(5)
N2 0.0315(7) 0.0254(7) 0.0394(8) 0.0086(6) -0.0044(6) 0.0097(6)
C1 0.0225(7) 0.0198(7) 0.0202(6) 0.0088(5) 0.0032(5) 0.0077(5)
C2 0.0239(7) 0.0310(8) 0.0300(7) 0.0133(7) 0.0063(6) 0.0108(6)
C3 0.0236(7) 0.0319(8) 0.0311(8) 0.0130(7) -0.0029(6) 0.0028(6)
C4 0.0337(8) 0.0218(7) 0.0224(7) 0.0069(6) -0.0024(6) 0.0027(6)
C5 0.0328(8) 0.0188(7) 0.0194(6) 0.0071(6) 0.0029(6) 0.0082(6)
C6 0.0476(9) 0.0205(7) 0.0208(7) 0.0046(6) 0.0077(6) 0.0146(7)
C7 0.0484(9) 0.0343(9) 0.0264(7) 0.0124(7) 0.0172(7) 0.0268(8)
C8 0.0302(7) 0.0292(8) 0.0273(7) 0.0116(6) 0.0093(6) 0.0160(6)
C9 0.0235(7) 0.0203(7) 0.0198(6) 0.0078(6) 0.0049(5) 0.0094(5)
C10 0.0242(7) 0.0182(6) 0.0187(6) 0.0079(5) 0.0033(5) 0.0083(5)
C11 0.0428(9) 0.0274(8) 0.0353(8) 0.0087(7) 0.0128(7) 0.0188(7)
C12 0.0349(8) 0.0321(8) 0.0222(7) 0.0101(6) 0.0044(6) 0.0131(7)
C13 0.0225(6) 0.0224(7) 0.0230(7) 0.0086(6) 0.0082(5) 0.0098(6)
C14 0.0233(7) 0.0205(7) 0.0244(7) 0.0076(6) 0.0063(5) 0.0088(5)
C15 0.0206(7) 0.0235(7) 0.0253(7) 0.0054(6) -0.0001(5) 0.0054(6)
C16 0.0259(7) 0.0237(7) 0.0234(7) 0.0093(6) 0.0063(6) 0.0089(6)
C17 0.0420(9) 0.0199(7) 0.0337(8) 0.0031(7) 0.0065(7) 0.0097(7)

loop_
_atom_type_symbol
_atom_type_description
_atom_type_scat_dispersion_real
_atom_type_scat_dispersion_imag
_atom_type_scat_source
C C 0.0033 0.0016 'International Tables Vol C Tables 4.2.6.8 and 6.1.1.4'
H H 0.0000 0.0000 'International Tables Vol C Tables 4.2.6.8 and 6.1.1.4'
N N 0.0061 0.0033 'International Tables Vol C Tables 4.2.6.8 and 6.1.1.4'
O O 0.0106 0.0060 'International Tables Vol C Tables 4.2.6.8 and 6.1.1.4'

loop_
_exptl_crystal_face_index_h
_exptl_crystal_face_index_k
_exptl_crystal_face_index_l
_exptl_crystal_face_perp_dist
0 10 4 0.1570
-1 -10 -3 0.1160
-9 0 11 0.2063
9 0 -12 0.1871
-9 7 -7 0.2113
5 -9 11 0.2234
-1 9 -13 0.1465
7 -12 -2 0.0901
12 -4 0 0.2495

loop_
_geom_angle_atom_site_label_1
_geom_angle_atom_site_label_2
_geom_angle_atom_site_label_3
_geom_angle
_geom_angle_site_symmetry_1
_geom_angle_site_symmetry_3
_geom_angle_publ_flag
C16 O2 C17 114.87(11) . . ?
C1 N1 C11 115.60(11) . . ?
C1 N1 C12 111.86(11) . . ?
C11 N1 C12 110.93(12) . . ?
C2 C1 N1 123.15(13) . . ?
C2 C1 C10 120.01(13) . . ?
C10 C1 N1 116.82(11) . . ?
C1 C2 H2 119.8 . . ?
C1 C2 C3 120.44(14) . . ?
C3 C2 H2 119.8 . . ?
C2 C3 H3 119.6 . . ?
C4 C3 C2 120.81(14) . . ?
C4 C3 H3 119.6 . . ?
C3 C4 H4 119.7 . . ?
C3 C4 C5 120.66(14) . . ?
C5 C4 H4 119.7 . . ?
C4 C5 C10 119.00(14) . . ?
C6 C5 C4 121.39(13) . . ?
C6 C5 C10 119.61(13) . . ?
C5 C6 H6 119.7 . . ?
C7 C6 C5 120.69(14) . . ?
C7 C6 H6 119.7 . . ?
C6 C7 H7 119.9 . . ?
C6 C7 C8 120.19(14) . . ?
C8 C7 H7 119.9 . . ?
C7 C8 H8 119.3 . . ?
C9 C8 C7 121.49(14) . . ?
C9 C8 H8 119.3 . . ?
C8 C9 C10 119.31(13) . . ?
C8 C9 C13 117.89(12) . . ?
C10 C9 C13 122.53(12) . . ?
C1 C10 C5 118.90(12) . . ?
C1 C10 C9 122.56(12) . . ?
C5 C10 C9 118.54(13) . . ?
N1 C11 H11A 109.5 . . ?
N1 C11 H11B 109.5 . . ?
N1 C11 H11C 109.5 . . ?
H11A C11 H11B 109.5 . . ?
H11A C11 H11C 109.5 . . ?
H11B C11 H11C 109.5 . . ?
N1 C12 H12A 109.5 . . ?
N1 C12 H12B 109.5 . . ?
N1 C12 H12C 109.5 . . ?
H12A C12 H12B 109.5 . . ?
H12A C12 H12C 109.5 . . ?
H12B C12 H12C 109.5 . . ?
C9 C13 H13 118.0 . . ?
C14 C13 C9 123.96(12) . . ?
C14 C13 H13 118.0 . . ?
C13 C14 C15 121.31(13) . . ?
C13 C14 C16 124.71(12) . . ?
C15 C14 C16 113.98(11) . . ?
N2 C15 C14 178.73(16) . . ?
O1 C16 O2 124.10(13) . . ?
O1 C16 C14 123.68(13) . . ?
O2 C16 C14 112.18(11) . . ?
O2 C17 H17A 109.5 . . ?
O2 C17 H17B 109.5 . . ?
O2 C17 H17C 109.5 . . ?
H17A C17 H17B 109.5 . . ?
H17A C17 H17C 109.5 . . ?
H17B C17 H17C 109.5 . . ?

loop_
_geom_bond_atom_site_label_1
_geom_bond_atom_site_label_2
_geom_bond_distance
_geom_bond_site_symmetry_2
_geom_bond_publ_flag
O1 C16 1.2026(16) . ?
O2 C16 1.3393(16) . ?
O2 C17 1.4487(17) . ?
N1 C1 1.4259(17) . ?
N1 C11 1.4586(18) . ?
N1 C12 1.4639(17) . ?
N2 C15 1.1462(18) . ?
C1 C2 1.3759(18) . ?
C1 C10 1.4203(19) . ?
C2 H2 0.9300 . ?
C2 C3 1.411(2) . ?
C3 H3 0.9300 . ?
C3 C4 1.355(2) . ?
C4 H4 0.9300 . ?
C4 C5 1.417(2) . ?
C5 C6 1.413(2) . ?
C5 C10 1.4271(19) . ?
C6 H6 0.9300 . ?
C6 C7 1.363(2) . ?
C7 H7 0.9300 . ?
C7 C8 1.407(2) . ?
C8 H8 0.9300 . ?
C8 C9 1.377(2) . ?
C9 C10 1.4334(18) . ?
C9 C13 1.4772(19) . ?
C11 H11A 0.9600 . ?
C11 H11B 0.9600 . ?
C11 H11C 0.9600 . ?
C12 H12A 0.9600 . ?
C12 H12B 0.9600 . ?
C12 H12C 0.9600 . ?
C13 H13 0.9300 . ?
C13 C14 1.3485(18) . ?
C14 C15 1.4420(18) . ?
C14 C16 1.4851(19) . ?
C17 H17A 0.9600 . ?
C17 H17B 0.9600 . ?
C17 H17C 0.9600 . ?

loop_
_geom_torsion_atom_site_label_1
_geom_torsion_atom_site_label_2
_geom_torsion_atom_site_label_3
_geom_torsion_atom_site_label_4
_geom_torsion
_geom_torsion_site_symmetry_1
_geom_torsion_site_symmetry_2
_geom_torsion_site_symmetry_3
_geom_torsion_site_symmetry_4
_geom_torsion_publ_flag
N1 C1 C2 C3 176.98(12) . . . . ?
N1 C1 C10 C5 -173.86(11) . . . . ?
N1 C1 C10 C9 5.45(18) . . . . ?
C1 C2 C3 C4 -2.0(2) . . . . ?
C2 C1 C10 C5 4.62(18) . . . . ?
C2 C1 C10 C9 -176.07(12) . . . . ?
C2 C3 C4 C5 2.0(2) . . . . ?
C3 C4 C5 C6 -179.44(13) . . . . ?
C3 C4 C5 C10 1.3(2) . . . . ?
C4 C5 C6 C7 -179.68(13) . . . . ?
C4 C5 C10 C1 -4.57(18) . . . . ?
C4 C5 C10 C9 176.09(11) . . . . ?
C5 C6 C7 C8 2.6(2) . . . . ?
C6 C5 C10 C1 176.19(12) . . . . ?
C6 C5 C10 C9 -3.15(18) . . . . ?
C6 C7 C8 C9 -1.0(2) . . . . ?
C7 C8 C9 C10 -2.72(19) . . . . ?
C7 C8 C9 C13 171.48(12) . . . . ?
C8 C9 C10 C1 -174.62(12) . . . . ?
C8 C9 C10 C5 4.70(18) . . . . ?
C8 C9 C13 C14 55.15(18) . . . . ?
C9 C13 C14 C15 12.5(2) . . . . ?
C9 C13 C14 C16 -166.72(13) . . . . ?
C10 C1 C2 C3 -1.4(2) . . . . ?
C10 C5 C6 C7 -0.5(2) . . . . ?
C10 C9 C13 C14 -130.85(14) . . . . ?
C11 N1 C1 C2 34.45(18) . . . . ?
C11 N1 C1 C10 -147.12(12) . . . . ?
C12 N1 C1 C2 -93.79(15) . . . . ?
C12 N1 C1 C10 84.64(14) . . . . ?
C13 C9 C10 C1 11.46(19) . . . . ?
C13 C9 C10 C5 -169.23(11) . . . . ?
C13 C14 C16 O1 171.91(14) . . . . ?
C13 C14 C16 O2 -5.9(2) . . . . ?
C15 C14 C16 O1 -7.4(2) . . . . ?
C15 C14 C16 O2 174.82(12) . . . . ?
C17 O2 C16 O1 -1.7(2) . . . . ?
C17 O2 C16 C14 176.05(12) . . . . ?

loop_
_exptl_oxdiff_crystal_face_indexfrac_h
_exptl_oxdiff_crystal_face_indexfrac_k
_exptl_oxdiff_crystal_face_indexfrac_l
_exptl_oxdiff_crystal_face_x
_exptl_oxdiff_crystal_face_y
_exptl_oxdiff_crystal_face_z
0.0000 10.0000 4.0000 -0.9331 0.2908 0.3108
-1.0000 -10.0000 -3.0000 0.9115 -0.2717 -0.4049
-9.0000 -0.0000 11.0000 -0.3211 0.1169 -0.8959
9.0000 0.0000 -12.0000 0.3846 -0.0893 0.9203
-9.0000 7.0000 -7.0000 0.3466 0.8944 -0.1699
5.0000 -9.0000 11.0000 -0.2970 -0.8981 -0.2882
-1.0000 9.0000 -13.0000 0.2563 0.7665 0.6158
7.0000 -12.0000 -2.0000 0.6483 -0.7532 0.0463
12.0000 -4.0000 -0.0000 -0.2316 -0.7210 0.6726
